data_2238453
loop_
_publ_author_name
'Bougueria, Hassiba'
'Chetioui, Souheyla'
'Boudraa, Issam'
'el kader Bouchoul, Abd'
'Bouaoud, Salah Eddine'

_publ_section_title
;
 (<i>E</i>)-1-(2-Phenyldiazen-2-ium-1-yl)naphthalen-2-olate
;
_journal_coeditor_code XU5718
_journal_issue 8
_journal_name_full 'Acta Crystallographica Section E'
_journal_page_first o1335
_journal_page_last o1336
_journal_paper_doi 10.1107/S1600536813020102
_journal_volume 69
_journal_year 2013
_chemical_formula_iupac 'C16 H12 N2 O1'
_chemical_formula_moiety 'C16 H12 N2 O1'
_chemical_formula_sum 'C16 H12 N2 O'
_chemical_formula_weight 248.28
_chemical_name_systematic
;
(<i>E</i>)-1-(2-Phenyldiazen-2-ium-1-yl)naphthalen-2-olate
;
_space_group_IT_number 14
_symmetry_cell_setting monoclinic
_symmetry_space_group_name_Hall '-P 2ybc'
_symmetry_space_group_name_H-M 'P 1 21/c 1'
_atom_sites_solution_hydrogens geom
_atom_sites_solution_primary direct
_atom_sites_solution_secondary difmap
_cell_angle_alpha 90
_cell_angle_beta 94.140(6)
_cell_angle_gamma 90
_cell_formula_units_Z 4
_cell_length_a 13.0800(12)
_cell_length_b 13.5170(13)
_cell_length_c 7.0080(4)
_cell_measurement_reflns_used 2200
_cell_measurement_temperature 150
_cell_measurement_theta_max 25.35
_cell_measurement_theta_min 0.998
_cell_volume 1235.80(18)
_computing_cell_refinement 'KappaCCD Server Software (Nonius, 1999)'
_computing_data_collection 'KappaCCD Server Software (Nonius, 1999)'
_computing_data_reduction 'DENZO and SCALEPACK (Otwinowski & Minor, 1997)'
_computing_molecular_graphics 'ORTEP-3 for Windows (Farrugia, 2012)'
_computing_publication_material 'WinGX (Farrugia, 2012)'
_computing_structure_refinement 'SHELXL97 (Sheldrick, 2008)'
_computing_structure_solution 'SHELXS86 (Sheldrick, 2008)'
_diffrn_ambient_temperature 150(2)
_diffrn_detector_area_resol_mean 9
_diffrn_measured_fraction_theta_full 0.993
_diffrn_measured_fraction_theta_max 0.993
_diffrn_measurement_device_type 'Nonius KappaCCD'
_diffrn_measurement_method CCD
_diffrn_radiation_monochromator graphite
_diffrn_radiation_source 'fine-focus sealed tube'
_diffrn_radiation_type MoK\a
_diffrn_radiation_wavelength 0.71073
_diffrn_reflns_av_R_equivalents 0.0264
_diffrn_reflns_av_sigmaI/netI 0.0383
_diffrn_reflns_limit_h_max 15
_diffrn_reflns_limit_h_min -15
_diffrn_reflns_limit_k_max 16
_diffrn_reflns_limit_k_min -16
_diffrn_reflns_limit_l_max 7
_diffrn_reflns_limit_l_min -7
_diffrn_reflns_number 4092
_diffrn_reflns_theta_full 25
_diffrn_reflns_theta_max 25.41
_diffrn_reflns_theta_min 2.17
_exptl_absorpt_coefficient_mu 0.085
_exptl_absorpt_correction_type none
_exptl_crystal_colour red
_exptl_crystal_density_diffrn 1.334
_exptl_crystal_density_method 'Not Measured'
_exptl_crystal_description prism
_exptl_crystal_F_000 520
_exptl_crystal_size_max 0.26
_exptl_crystal_size_mid 0.22
_exptl_crystal_size_min 0.17
_refine_diff_density_max 0.179
_refine_diff_density_min -0.185
_refine_ls_extinction_method none
_refine_ls_goodness_of_fit_ref 1.058
_refine_ls_hydrogen_treatment constr
_refine_ls_matrix_type full
_refine_ls_number_parameters 172
_refine_ls_number_reflns 2139
_refine_ls_number_restraints 0
_refine_ls_restrained_S_all 1.058
_refine_ls_R_factor_all 0.0760
_refine_ls_R_factor_gt 0.0537
_refine_ls_shift/su_max 0.001
_refine_ls_shift/su_mean 0.000
_refine_ls_structure_factor_coef Fsqd
_refine_ls_weighting_details 'calc w=1/[\s^2^(Fo^2^)+(0.0756P)^2^+0.1130P] where P=(Fo^2^+2Fc^2^)/3'
_refine_ls_weighting_scheme calc
_refine_ls_wR_factor_gt 0.1282
_refine_ls_wR_factor_ref 0.1435
_reflns_number_gt 1546
_reflns_number_total 2139
_reflns_threshold_expression I>2sigma(I)
_cod_data_source_file xu5718.cif
_cod_data_source_block I
_cod_original_sg_symbol_H-M 'P 21/c'
_cod_original_formula_sum 'C16 H12 N2 O1'
_cod_database_code 2238453
_cod_database_fobs_code 2238453

loop_
_symmetry_equiv_pos_site_id
_symmetry_equiv_pos_as_xyz
1 x,y,z
2 -x,1/2+y,1/2-z
3 -x,-y,-z
4 x,1/2-y,1/2+z

loop_
_atom_site_type_symbol
_atom_site_label
_atom_site_fract_x
_atom_site_fract_y
_atom_site_fract_z
_atom_site_U_iso_or_equiv
_atom_site_adp_type
_atom_site_calc_flag
_atom_site_refinement_flags
_atom_site_occupancy
_atom_site_symmetry_multiplicity
N N1 0.20061(11) 0.46423(10) 0.4042(2) 0.0542(4) Uani d . 1 1
H H1 0.1287 0.4666 0.4047 0.065 Uiso d R 1 1
N N2 0.23990(12) 0.37596(10) 0.4036(2) 0.0524(4) Uani d . 1 1
O O1 0.02112(10) 0.39323(10) 0.3599(2) 0.0688(4) Uani d . 1 1
C C1 0.26520(14) 0.54729(12) 0.4226(2) 0.0510(4) Uani d . 1 1
C C2 0.36888(15) 0.54252(15) 0.3965(3) 0.0630(5) Uani d . 1 1
H H2 0.3987 0.4832 0.3627 0.076 Uiso calc R 1 1
C C3 0.42736(16) 0.62723(15) 0.4215(3) 0.0700(6) Uani d . 1 1
H H3 0.4972 0.6246 0.4052 0.084 Uiso calc R 1 1
C C4 0.38374(17) 0.71530(16) 0.4701(3) 0.0727(6) Uani d . 1 1
H H4 0.4240 0.7718 0.4868 0.087 Uiso calc R 1 1
C C5 0.28076(17) 0.71967(15) 0.4938(3) 0.0718(6) Uani d . 1 1
H H5 0.2511 0.7792 0.5267 0.086 Uiso calc R 1 1
C C6 0.22090(15) 0.63589(13) 0.4690(3) 0.0603(5) Uani d . 1 1
H H6 0.1509 0.6392 0.4836 0.072 Uiso calc R 1 1
C C7 0.17482(13) 0.29843(12) 0.3881(2) 0.0490(4) Uani d . 1 1
C C8 0.06510(15) 0.30859(14) 0.3645(3) 0.0563(5) Uani d . 1 1
C C9 0.00491(15) 0.22000(16) 0.3455(3) 0.0651(5) Uani d . 1 1
H H9 -0.0660 0.2249 0.3272 0.078 Uiso calc R 1 1
C C10 0.04871(16) 0.12996(15) 0.3537(3) 0.0634(5) Uani d . 1 1
H H10 0.0069 0.0744 0.3419 0.076 Uiso calc R 1 1
C C11 0.15749(15) 0.11656(13) 0.3798(2) 0.0543(5) Uani d . 1 1
C C12 0.22131(14) 0.20077(12) 0.3962(2) 0.0509(4) Uani d . 1 1
C C13 0.32739(15) 0.18637(15) 0.4207(3) 0.0635(5) Uani d . 1 1
H H13 0.3709 0.2408 0.4328 0.076 Uiso calc R 1 1
C C14 0.36788(17) 0.09244(15) 0.4270(3) 0.0728(6) Uani d . 1 1
H H14 0.4385 0.0840 0.4437 0.087 Uiso calc R 1 1
C C15 0.30467(18) 0.01006(16) 0.4088(3) 0.0723(6) Uani d . 1 1
H H15 0.3329 -0.0531 0.4119 0.087 Uiso calc R 1 1
C C16 0.20132(17) 0.02215(14) 0.3865(3) 0.0647(5) Uani d . 1 1
H H16 0.1591 -0.0332 0.3755 0.078 Uiso calc R 1 1

loop_
_atom_site_aniso_label
_atom_site_aniso_U_11
_atom_site_aniso_U_22
_atom_site_aniso_U_33
_atom_site_aniso_U_12
_atom_site_aniso_U_13
_atom_site_aniso_U_23
N1 0.0545(9) 0.0442(9) 0.0639(10) 0.0000(7) 0.0040(7) 0.0008(6)
N2 0.0613(9) 0.0424(9) 0.0534(9) 0.0008(7) 0.0040(6) -0.0001(6)
O1 0.0601(8) 0.0556(9) 0.0902(10) 0.0066(7) 0.0019(7) -0.0011(7)
C1 0.0580(10) 0.0412(10) 0.0534(10) -0.0017(8) 0.0010(8) 0.0031(7)
C2 0.0625(12) 0.0510(12) 0.0760(13) 0.0055(9) 0.0072(9) -0.0013(9)
C3 0.0567(11) 0.0630(14) 0.0899(15) -0.0042(10) 0.0027(10) 0.0022(10)
C4 0.0723(14) 0.0514(12) 0.0939(16) -0.0106(11) 0.0019(11) -0.0008(10)
C5 0.0777(14) 0.0455(11) 0.0925(16) 0.0029(10) 0.0086(11) -0.0029(10)
C6 0.0580(11) 0.0488(11) 0.0743(13) 0.0035(9) 0.0071(9) 0.0036(9)
C7 0.0558(10) 0.0446(10) 0.0466(10) -0.0025(8) 0.0039(7) -0.0027(7)
C8 0.0641(12) 0.0525(11) 0.0523(11) -0.0002(9) 0.0044(8) -0.0025(8)
C9 0.0586(11) 0.0626(13) 0.0739(13) -0.0071(10) 0.0031(9) -0.0106(9)
C10 0.0699(13) 0.0528(12) 0.0679(12) -0.0153(10) 0.0065(9) -0.0085(9)
C11 0.0702(12) 0.0464(11) 0.0467(10) -0.0040(9) 0.0061(8) -0.0048(7)
C12 0.0628(11) 0.0451(10) 0.0450(10) -0.0017(8) 0.0059(7) -0.0012(7)
C13 0.0623(12) 0.0501(12) 0.0780(13) -0.0001(9) 0.0039(10) 0.0015(9)
C14 0.0701(13) 0.0554(13) 0.0928(16) 0.0097(11) 0.0050(11) 0.0043(11)
C15 0.0933(16) 0.0450(12) 0.0788(14) 0.0100(11) 0.0081(11) 0.0016(9)
C16 0.0843(14) 0.0447(11) 0.0654(12) -0.0052(10) 0.0079(10) -0.0032(8)

loop_
_atom_type_symbol
_atom_type_description
_atom_type_scat_dispersion_real
_atom_type_scat_dispersion_imag
_atom_type_scat_source
C C 0.0033 0.0016 ' International Tables Vol C Tables 4.2.6.8 and 6.1.1.4'
H H 0.0000 0.0000 ' International Tables Vol C Tables 4.2.6.8 and 6.1.1.4'
N N 0.0061 0.0033 ' International Tables Vol C Tables 4.2.6.8 and 6.1.1.4'
O O 0.0106 0.0060 ' International Tables Vol C Tables 4.2.6.8 and 6.1.1.4'

loop_
_geom_angle_atom_site_label_1
_geom_angle_atom_site_label_2
_geom_angle_atom_site_label_3
_geom_angle
N2 N1 C1 119.91(15)
N2 N1 H1 115.2
C1 N1 H1 124.6
N1 N2 C7 117.78(15)
C6 C1 C2 120.28(17)
C6 C1 N1 117.08(16)
C2 C1 N1 122.64(16)
C3 C2 C1 118.96(18)
C3 C2 H2 120.5
C1 C2 H2 120.5
C4 C3 C2 120.9(2)
C4 C3 H3 119.5
C2 C3 H3 119.5
C5 C4 C3 119.80(19)
C5 C4 H4 120.1
C3 C4 H4 120.1
C4 C5 C6 120.19(19)
C4 C5 H5 119.9
C6 C5 H5 119.9
C1 C6 C5 119.85(18)
C1 C6 H6 120.1
C5 C6 H6 120.1
N2 C7 C8 123.58(16)
N2 C7 C12 116.27(16)
C8 C7 C12 120.16(16)
O1 C8 C9 120.09(18)
O1 C8 C7 122.06(16)
C9 C8 C7 117.85(17)
C10 C9 C8 121.51(18)
C10 C9 H9 119.2
C8 C9 H9 119.2
C9 C10 C11 122.41(18)
C9 C10 H10 118.8
C11 C10 H10 118.8
C16 C11 C12 119.65(18)
C16 C11 C10 121.37(17)
C12 C11 C10 118.98(16)
C13 C12 C11 118.24(16)
C13 C12 C7 122.67(16)
C11 C12 C7 119.09(17)
C14 C13 C12 120.57(18)
C14 C13 H13 119.7
C12 C13 H13 119.7
C13 C14 C15 120.8(2)
C13 C14 H14 119.6
C15 C14 H14 119.6
C16 C15 C14 119.7(2)
C16 C15 H15 120.2
C14 C15 H15 120.2
C15 C16 C11 121.02(19)
C15 C16 H16 119.5
C11 C16 H16 119.5

loop_
_geom_bond_atom_site_label_1
_geom_bond_atom_site_label_2
_geom_bond_distance
N1 N2 1.2993(19)
N1 C1 1.405(2)
N1 H1 0.9418
N2 C7 1.350(2)
O1 C8 1.280(2)
C1 C6 1.380(2)
C1 C2 1.383(3)
C2 C3 1.381(3)
C2 H2 0.9300
C3 C4 1.374(3)
C3 H3 0.9300
C4 C5 1.370(3)
C4 H4 0.9300
C5 C6 1.381(3)
C5 H5 0.9300
C6 H6 0.9300
C7 C8 1.439(3)
C7 C12 1.453(2)
C8 C9 1.434(3)
C9 C10 1.345(3)
C9 H9 0.9300
C10 C11 1.433(3)
C10 H10 0.9300
C11 C16 1.398(3)
C11 C12 1.411(2)
C12 C13 1.399(3)
C13 C14 1.375(3)
C13 H13 0.9300
C14 C15 1.387(3)
C14 H14 0.9300
C15 C16 1.359(3)
C15 H15 0.9300
C16 H16 0.9300

loop_
_geom_hbond_atom_site_label_D
_geom_hbond_atom_site_label_H
_geom_hbond_atom_site_label_A
_geom_hbond_distance_DH
_geom_hbond_distance_HA
_geom_hbond_distance_DA
_geom_hbond_angle_DHA
_geom_hbond_publ_flag
N1 H1 O1 0.94 1.73 2.5346(19) 141 y

loop_
_geom_torsion_atom_site_label_1
_geom_torsion_atom_site_label_2
_geom_torsion_atom_site_label_3
_geom_torsion_atom_site_label_4
_geom_torsion
C1 N1 N2 C7 179.15(14)
N2 N1 C1 C6 -164.58(16)
N2 N1 C1 C2 15.3(2)
C6 C1 C2 C3 1.3(3)
N1 C1 C2 C3 -178.58(17)
C1 C2 C3 C4 -0.5(3)
C2 C3 C4 C5 -0.2(3)
C3 C4 C5 C6 0.0(3)
C2 C1 C6 C5 -1.5(3)
N1 C1 C6 C5 178.41(17)
C4 C5 C6 C1 0.8(3)
N1 N2 C7 C8 2.6(2)
N1 N2 C7 C12 -177.42(13)
N2 C7 C8 O1 -1.2(3)
C12 C7 C8 O1 178.80(15)
N2 C7 C8 C9 178.63(15)
C12 C7 C8 C9 -1.3(2)
O1 C8 C9 C10 -178.64(17)
C7 C8 C9 C10 1.5(3)
C8 C9 C10 C11 -0.6(3)
C9 C10 C11 C16 -179.56(17)
C9 C10 C11 C12 -0.5(3)
C16 C11 C12 C13 -0.6(2)
C10 C11 C12 C13 -179.67(16)
C16 C11 C12 C7 179.69(14)
C10 C11 C12 C7 0.6(2)
N2 C7 C12 C13 0.7(2)
C8 C7 C12 C13 -179.37(16)
N2 C7 C12 C11 -179.68(14)
C8 C7 C12 C11 0.3(2)
C11 C12 C13 C14 0.5(3)
C7 C12 C13 C14 -179.82(17)
C12 C13 C14 C15 0.1(3)
C13 C14 C15 C16 -0.7(3)
C14 C15 C16 C11 0.6(3)
C12 C11 C16 C15 0.1(3)
C10 C11 C16 C15 179.11(18)
